data_7117111
loop_
_publ_author_name
'Jiong-Peng Zhao'
'Song-De Han'
'Xue Jiang'
'Sui-Jun Liu'
'Ran Zhao'
'Ze Chang'
'Xian-He Bu'

_publ_section_title
;
 A heterometallic strategy to achieve a large magnetocaloric effect in
 polymeric 3d complexes
;
_journal_name_full Chem.Commun.
_journal_page_first 8288
_journal_paper_doi 10.1039/C5cc00915D
_journal_volume 51
_journal_year 2015
_chemical_formula_sum 'C8 H14 Cr Mg N O12'
_chemical_formula_weight 392.51
_space_group_IT_number 163
_symmetry_cell_setting trigonal
_symmetry_space_group_name_Hall '-P 3 2c'
_symmetry_space_group_name_H-M 'P -3 1 c'
_atom_sites_solution_hydrogens geom
_atom_sites_solution_primary direct
_atom_sites_solution_secondary difmap
_audit_creation_method SHELXL-97
_audit_update_record
;
2015-03-06 deposited with the CCDC.
2015-03-26 downloaded from the CCDC.
;
_cell_angle_alpha 90.00
_cell_angle_beta 90.00
_cell_angle_gamma 120.00
_cell_formula_units_Z 2
_cell_length_a 8.1565(12)
_cell_length_b 8.1565(12)
_cell_length_c 13.705(3)
_cell_measurement_reflns_used 7065
_cell_measurement_temperature 293(2)
_cell_measurement_theta_max 3.24
_cell_measurement_theta_min 27.61
_cell_volume 789.6(2)
_computing_cell_refinement RAPID-AUTO
_computing_data_collection 'RAPID-AUTO (Rigaku, 2004)'
_computing_data_reduction 'CrystalStructure (Rigaku/MSC'2004)'
_computing_molecular_graphics 'SHELXTL (Bruker, 1998)'
_computing_publication_material SHELXTL
_computing_structure_refinement SHELXL-97
_computing_structure_solution SHELXS-97
_diffrn_ambient_temperature 293(2)
_diffrn_measured_fraction_theta_full 0.997
_diffrn_measured_fraction_theta_max 0.997
_diffrn_measurement_device_type 'Rigaku R-AXIS RAPID IP'
_diffrn_measurement_method '\w scans'
_diffrn_radiation_monochromator graphite
_diffrn_radiation_source 'fine-focus sealed tube'
_diffrn_radiation_type MoK\a
_diffrn_radiation_wavelength 0.71073
_diffrn_reflns_av_R_equivalents 0.0575
_diffrn_reflns_av_unetI/netI 0.0215
_diffrn_reflns_limit_h_max 10
_diffrn_reflns_limit_h_min -10
_diffrn_reflns_limit_k_max 10
_diffrn_reflns_limit_k_min -10
_diffrn_reflns_limit_l_max 17
_diffrn_reflns_limit_l_min -17
_diffrn_reflns_number 7875
_diffrn_reflns_theta_full 27.50
_diffrn_reflns_theta_max 27.50
_diffrn_reflns_theta_min 3.24
_exptl_absorpt_coefficient_mu 0.825
_exptl_absorpt_correction_type none
_exptl_crystal_colour purple
_exptl_crystal_density_diffrn 1.651
_exptl_crystal_density_method 'not measured'
_exptl_crystal_description block
_exptl_crystal_F_000 402
_exptl_crystal_size_max 0.18
_exptl_crystal_size_mid 0.18
_exptl_crystal_size_min 0.16
_refine_diff_density_max 0.463
_refine_diff_density_min -0.630
_refine_diff_density_rms 0.077
_refine_ls_extinction_method none
_refine_ls_goodness_of_fit_ref 1.232
_refine_ls_hydrogen_treatment mixed
_refine_ls_matrix_type full
_refine_ls_number_parameters 40
_refine_ls_number_reflns 618
_refine_ls_number_restraints 6
_refine_ls_restrained_S_all 1.240
_refine_ls_R_factor_all 0.0623
_refine_ls_R_factor_gt 0.0543
_refine_ls_shift/su_max 0.000
_refine_ls_shift/su_mean 0.000
_refine_ls_structure_factor_coef Fsqd
_refine_ls_weighting_details 'calc w=1/[\s^2^(Fo^2^)+(0.0343P)^2^+2.0459P] where P=(Fo^2^+2Fc^2^)/3'
_refine_ls_weighting_scheme calc
_refine_ls_wR_factor_gt 0.1124
_refine_ls_wR_factor_ref 0.1157
_reflns_number_gt 557
_reflns_number_total 618
_reflns_threshold_expression >2sigma(I)
_cod_data_source_file c5cc00915d2.cif
_cod_data_source_block 4
_cod_original_sg_symbol_H-M P-31c
_cod_database_code 7117111

loop_
_symmetry_equiv_pos_as_xyz
'x, y, z'
'-y, x-y, z'
'-x+y, -x, z'
'-y, -x, -z+1/2'
'-x+y, y, -z+1/2'
'x, x-y, -z+1/2'
'-x, -y, -z'
'y, -x+y, -z'
'x-y, x, -z'
'y, x, z-1/2'
'x-y, -y, z-1/2'
'-x, -x+y, z-1/2'

loop_
_atom_site_label
_atom_site_type_symbol
_atom_site_fract_x
_atom_site_fract_y
_atom_site_fract_z
_atom_site_U_iso_or_equiv
_atom_site_adp_type
_atom_site_occupancy
_atom_site_symmetry_multiplicity
_atom_site_calc_flag
_atom_site_refinement_flags
_atom_site_disorder_assembly
_atom_site_disorder_group
Cr1 Cr 0.0000 0.0000 0.0000 0.0125(3) Uani 1 6 d S . .
Mg1 Mg 0.6667 0.3333 0.2500 0.0118(5) Uani 1 6 d S . .
O1 O 0.1930(3) 0.2051(3) 0.08156(16) 0.0219(5) Uani 1 1 d . . .
O2 O 0.4574(3) 0.3364(4) 0.16715(17) 0.0273(6) Uani 1 1 d . . .
C1 C 0.3354(5) 0.2069(5) 0.1172(2) 0.0262(7) Uani 1 1 d . . .
H1A H 0.3502 0.1029 0.1051 0.031 Uiso 1 1 calc R . .
C2 C 0.3333 0.6667 0.1602(19) 0.151(9) Uani 1 3 d S . .
H2B H 0.2888 0.5776 0.1072 0.181 Uiso 1 1 d R . .
N1 N 0.2802(19) 0.560(4) 0.2500 0.093(7) Uani 0.33 2 d SPU . .
H2A H 0.3343 0.4809 0.2500 0.112 Uiso 0.33 1 d PR . .

loop_
_atom_site_aniso_label
_atom_site_aniso_U_11
_atom_site_aniso_U_22
_atom_site_aniso_U_33
_atom_site_aniso_U_23
_atom_site_aniso_U_13
_atom_site_aniso_U_12
Cr1 0.0114(4) 0.0114(4) 0.0146(5) 0.000 0.000 0.00572(19)
Mg1 0.0103(7) 0.0103(7) 0.0149(11) 0.000 0.000 0.0051(3)
O1 0.0187(11) 0.0209(12) 0.0270(11) -0.0059(9) -0.0087(9) 0.0105(9)
O2 0.0233(13) 0.0239(12) 0.0344(13) -0.0092(11) -0.0153(10) 0.0115(11)
C1 0.0242(16) 0.0244(18) 0.0335(18) -0.0072(14) -0.0075(16) 0.0148(15)
C2 0.063(5) 0.063(5) 0.33(3) 0.000 0.000 0.031(3)
N1 0.077(9) 0.081(10) 0.123(11) 0.000 0.015(8) 0.040(5)

loop_
_atom_type_symbol
_atom_type_description
_atom_type_scat_dispersion_real
_atom_type_scat_dispersion_imag
_atom_type_scat_source
C C 0.0033 0.0016 'International Tables Vol C Tables 4.2.6.8 and 6.1.1.4'
H H 0.0000 0.0000 'International Tables Vol C Tables 4.2.6.8 and 6.1.1.4'
N N 0.0061 0.0033 'International Tables Vol C Tables 4.2.6.8 and 6.1.1.4'
O O 0.0106 0.0060 'International Tables Vol C Tables 4.2.6.8 and 6.1.1.4'
Mg Mg 0.0486 0.0363 'International Tables Vol C Tables 4.2.6.8 and 6.1.1.4'
Cr Cr 0.3209 0.6236 'International Tables Vol C Tables 4.2.6.8 and 6.1.1.4'

loop_
_geom_angle_atom_site_label_1
_geom_angle_atom_site_label_2
_geom_angle_atom_site_label_3
_geom_angle
_geom_angle_site_symmetry_1
_geom_angle_site_symmetry_3
O1 Cr1 O1 180.00(16) 7 .
O1 Cr1 O1 91.06(9) 7 8
O1 Cr1 O1 88.94(9) . 8
O1 Cr1 O1 91.06(9) 7 9
O1 Cr1 O1 88.94(9) . 9
O1 Cr1 O1 91.06(9) 8 9
O1 Cr1 O1 88.94(9) 7 3
O1 Cr1 O1 91.06(9) . 3
O1 Cr1 O1 88.94(9) 8 3
O1 Cr1 O1 180.00(16) 9 3
O1 Cr1 O1 88.94(9) 7 2
O1 Cr1 O1 91.06(9) . 2
O1 Cr1 O1 180.00(13) 8 2
O1 Cr1 O1 88.94(9) 9 2
O1 Cr1 O1 91.06(9) 3 2
O2 Mg1 O2 88.32(14) 2_655 5_655
O2 Mg1 O2 86.60(14) 2_655 6
O2 Mg1 O2 92.54(10) 5_655 6
O2 Mg1 O2 92.54(10) 2_655 3_665
O2 Mg1 O2 86.60(14) 5_655 3_665
O2 Mg1 O2 178.81(14) 6 3_665
O2 Mg1 O2 92.54(10) 2_655 .
O2 Mg1 O2 178.81(14) 5_655 .
O2 Mg1 O2 88.32(15) 6 .
O2 Mg1 O2 92.54(10) 3_665 .
O2 Mg1 O2 178.81(14) 2_655 4_665
O2 Mg1 O2 92.54(10) 5_655 4_665
O2 Mg1 O2 92.54(10) 6 4_665
O2 Mg1 O2 88.32(15) 3_665 4_665
O2 Mg1 O2 86.60(14) . 4_665
C1 O1 Cr1 125.0(2) . .
C1 O2 Mg1 127.9(2) . .
O2 C1 O1 124.9(3) . .
N1 C2 N1 54(2) 3_565 2_665
N1 C2 N1 54(2) 3_565 .
N1 C2 N1 54(2) 2_665 .
N1 N1 N1 60.0 2_665 3_565
N1 N1 C2 63.2(11) 2_665 4_665
N1 N1 C2 63.2(11) 3_565 4_665
N1 N1 C2 63.2(11) 2_665 .
N1 N1 C2 63.2(11) 3_565 .
C2 N1 C2 117(3) 4_665 .

loop_
_geom_bond_atom_site_label_1
_geom_bond_atom_site_label_2
_geom_bond_distance
_geom_bond_site_symmetry_2
Cr1 O1 1.973(2) 7
Cr1 O1 1.973(2) .
Cr1 O1 1.973(2) 8
Cr1 O1 1.973(2) 9
Cr1 O1 1.973(2) 3
Cr1 O1 1.973(2) 2
Mg1 O2 2.060(2) 2_655
Mg1 O2 2.060(2) 5_655
Mg1 O2 2.060(2) 6
Mg1 O2 2.060(2) 3_665
Mg1 O2 2.060(2) .
Mg1 O2 2.060(2) 4_665
O1 C1 1.253(4) .
O2 C1 1.234(4) .
C2 N1 1.44(2) 3_565
C2 N1 1.44(2) 2_665
C2 N1 1.44(2) .
N1 N1 1.30(5) 2_665
N1 N1 1.30(5) 3_565
N1 C2 1.44(2) 4_665
